data_7011477
loop_
_publ_author_name
'Eaborn, Colin'
'Hill, Michael S.'
'Hitchcock, Peter B.'
'Smith, J. David'

_publ_section_title
;
 Synthesis and structures of compounds of Groups 11 and 12 containing
 the ligand C(SiMe3)2(SiMe2C5H4N-2)
;
_journal_issue 12
_journal_name_full 'Journal of the Chemical Society, Dalton Transactions'
_journal_page_first 2467
_journal_paper_doi 10.1039/b200473a
_journal_year 2002
_chemical_compound_source 'synthesis as described'
_chemical_formula_moiety 'C26 H56 Au2 N2 Si6'
_chemical_formula_structural 'C26 H56 AU2 N2 SI6'
_chemical_formula_sum 'C26 H56 Au2 N2 Si6'
_chemical_formula_weight 959.2
_chemical_name_common '[{Au(C(SiMe3)2(SiMe2C5H4N)}2]'
_space_group_IT_number 29
_symmetry_cell_setting orthorhombic
_symmetry_Int_Tables_number 29
_symmetry_space_group_name_Hall 'P 2c -2ac'
_symmetry_space_group_name_H-M 'P c a 21'
_atom_sites_solution_hydrogens geom
_atom_sites_solution_primary direct
_atom_sites_solution_secondary difmap
_audit_conform_dict_location ftp://ftp.iucr.org/cifdics/cif_core_2.1beta5.dic
_audit_conform_dict_name cif_core.dic
_audit_conform_dict_version 2.1beta5
_audit_creation_date 2000-01-21T17:19:38-00:00
_audit_creation_method 'WinGX routine CIF_UPDATE'
_cell_angle_alpha 90
_cell_angle_beta 90
_cell_angle_gamma 90
_cell_formula_units_Z 8
_cell_length_a 20.7045(6)
_cell_length_b 11.9894(3)
_cell_length_c 32.9397(5)
_cell_measurement_reflns_used 60337
_cell_measurement_temperature 173(2)
_cell_measurement_theta_max 21.967
_cell_measurement_theta_min 4.529
_cell_measurement_wavelength 0.71073
_cell_volume 8176.8(3)
_computing_cell_refinement 'HKL Scalepack (Otwinowski & Minor 1997)'
_computing_data_reduction 'HKL Denzo and Scalepack (Otwinowski & Minor 1997)'
_computing_molecular_graphics 'Ortep-3 for Windows (Farrugia, 1997)'
_computing_publication_material 'WinGX publication routines (Farrugia, 1999)'
_computing_structure_refinement 'SHELXL-97 (Sheldrick, 1997)'
_diffrn_ambient_temperature 173(2)
_diffrn_measured_fraction_theta_full 0.988
_diffrn_measured_fraction_theta_max 0.988
_diffrn_measurement_device KappaCCD
_diffrn_measurement_method CCD
_diffrn_radiation_monochromator graphite
_diffrn_radiation_probe x-ray
_diffrn_radiation_type MoK\a
_diffrn_radiation_wavelength 0.71073
_diffrn_reflns_av_R_equivalents 0.0817
_diffrn_reflns_av_sigmaI/netI 0.0774
_diffrn_reflns_limit_h_max 21
_diffrn_reflns_limit_h_min -16
_diffrn_reflns_limit_k_max 12
_diffrn_reflns_limit_k_min -12
_diffrn_reflns_limit_l_max 32
_diffrn_reflns_limit_l_min -34
_diffrn_reflns_number 27361
_diffrn_reflns_theta_full 21.96
_diffrn_reflns_theta_max 21.96
_diffrn_reflns_theta_min 4.53
_exptl_absorpt_coefficient_mu 7.361
_exptl_absorpt_correction_T_max 0.4169
_exptl_absorpt_correction_T_min 0.3236
_exptl_absorpt_correction_type multi-scan
_exptl_absorpt_process_details
;
[c.f. r.h. blessing, acta cryst. (1995), a51, 33-38]
;
_exptl_crystal_colour colourless
_exptl_crystal_density_diffrn 1.558
_exptl_crystal_density_method 'not measured'
_exptl_crystal_description plate
_exptl_crystal_F_000 3744
_exptl_crystal_size_max 0.2
_exptl_crystal_size_mid 0.2
_exptl_crystal_size_min 0.05
_refine_diff_density_max 1.963
_refine_diff_density_min -1.991
_refine_diff_density_rms 0.266
_refine_ls_abs_structure_details 'Flack H D (1983), Acta Cryst. A39, 876-881'
_refine_ls_abs_structure_Flack 0.278(18)
_refine_ls_extinction_method none
_refine_ls_goodness_of_fit_ref 1.13
_refine_ls_hydrogen_treatment mixed
_refine_ls_matrix_type full
_refine_ls_number_parameters 403
_refine_ls_number_reflns 9715
_refine_ls_number_restraints 1
_refine_ls_restrained_S_all 1.13
_refine_ls_R_factor_all 0.0836
_refine_ls_R_factor_gt 0.0758
_refine_ls_shift/su_max 0.001
_refine_ls_shift/su_mean 0
_refine_ls_structure_factor_coef Fsqd
_refine_ls_weighting_details 'calc w=1/[\s^2^(Fo^2^)+(0.0353P)^2^+451.1801P] where P=(Fo^2^+2Fc^2^)/3'
_refine_ls_weighting_scheme calc
_refine_ls_wR_factor_gt 0.1764
_refine_ls_wR_factor_ref 0.1809
_reflns_number_gt 8892
_reflns_number_total 9715
_reflns_threshold_expression >2sigma(I)
_cod_data_source_file b200473a.txt
_cod_data_source_block ce-jds-3
_cod_original_sg_symbol_H-M Pca21
_cod_database_code 7011477

loop_
_symmetry_equiv_pos_as_xyz
'x, y, z'
'-x, -y, z+1/2'
'-x+1/2, y, z+1/2'
'x+1/2, -y, z'

loop_
_atom_site_label
_atom_site_type_symbol
_atom_site_fract_x
_atom_site_fract_y
_atom_site_fract_z
_atom_site_U_iso_or_equiv
_atom_site_adp_type
_atom_site_occupancy
_atom_site_symmetry_multiplicity
_atom_site_calc_flag
_atom_site_refinement_flags
_atom_site_disorder_assembly
_atom_site_disorder_group
Au1 Au 0.29176(6) 0.68529(9) 0.41804(3) 0.0245(3) Uani 0.9513(19) 1 d P A 1
Au2 Au 0.43205(6) 0.62670(9) 0.39605(3) 0.0218(3) Uani 0.9513(19) 1 d P A 1
Si1 Si 0.3915(4) 0.7827(6) 0.4862(2) 0.0145(17) Uani 0.9513(19) 1 d P A 1
Si2 Si 0.2418(4) 0.7713(7) 0.5023(2) 0.0205(18) Uani 0.9513(19) 1 d P A 1
Si3 Si 0.2965(4) 0.9377(6) 0.4377(2) 0.0192(18) Uani 0.9513(19) 1 d P A 1
Si4 Si 0.3406(4) 0.4057(6) 0.3899(2) 0.0185(17) Uani 0.9513(19) 1 d P A 1
Si5 Si 0.4247(4) 0.4909(6) 0.3175(2) 0.0183(19) Uani 0.9513(19) 1 d P A 1
Si6 Si 0.4910(4) 0.3876(9) 0.3953(3) 0.041(2) Uani 0.9513(19) 1 d P A 1
N1 N 0.4645(10) 0.7898(17) 0.4128(6) 0.016(5) Uiso 0.9513(19) 1 d P A 1
N2 N 0.2577(11) 0.5869(18) 0.3704(6) 0.020(5) Uiso 0.9513(19) 1 d P A 1
C1 C 0.3076(12) 0.797(2) 0.4639(7) 0.011(6) Uiso 0.9513(19) 1 d P A 1
C2 C 0.4052(15) 0.860(2) 0.5358(8) 0.025(7) Uiso 0.9513(19) 1 d P A 1
H2A H 0.3915 0.9375 0.5328 0.038 Uiso 0.9513(19) 1 calc PR A 1
H2B H 0.4512 0.8573 0.5428 0.038 Uiso 0.9513(19) 1 calc PR A 1
H2C H 0.38 0.8241 0.5574 0.038 Uiso 0.9513(19) 1 calc PR A 1
C3 C 0.4187(14) 0.637(2) 0.4971(8) 0.018(6) Uiso 0.9513(19) 1 d P A 1
H3A H 0.4623 0.6389 0.5087 0.027 Uiso 0.9513(19) 1 calc PR A 1
H3B H 0.4193 0.5941 0.4718 0.027 Uiso 0.9513(19) 1 calc PR A 1
H3C H 0.389 0.6022 0.5164 0.027 Uiso 0.9513(19) 1 calc PR A 1
C4 C 0.4532(14) 0.841(2) 0.4479(8) 0.020(6) Uiso 0.9513(19) 1 d P A 1
C5 C 0.4880(16) 0.943(3) 0.4586(10) 0.036(8) Uiso 0.9513(19) 1 d P A 1
H5 H 0.4847 0.9739 0.4851 0.043 Uiso 0.9513(19) 1 calc PR A 1
C6 C 0.5233(17) 0.991(3) 0.4312(10) 0.033(8) Uiso 0.9513(19) 1 d P A 1
H6 H 0.5394 1.0645 0.4357 0.04 Uiso 0.9513(19) 1 calc PR A 1
C7 C 0.5381(17) 0.934(3) 0.3942(11) 0.046(8) Uiso 0.9513(19) 1 d P A 1
H7 H 0.5687 0.9639 0.3757 0.055 Uiso 0.9513(19) 1 calc PR A 1
C8 C 0.5080(15) 0.835(3) 0.3856(9) 0.034(8) Uiso 0.9513(19) 1 d P A 1
H8 H 0.517 0.798 0.3608 0.041 Uiso 0.9513(19) 1 calc PR A 1
C9 C 0.2638(15) 0.655(2) 0.5382(9) 0.028(7) Uiso 0.9513(19) 1 d P A 1
H9A H 0.2287 0.6439 0.5577 0.043 Uiso 0.9513(19) 1 calc PR A 1
H9B H 0.3035 0.6746 0.5528 0.043 Uiso 0.9513(19) 1 calc PR A 1
H9C H 0.2707 0.5861 0.5228 0.043 Uiso 0.9513(19) 1 calc PR A 1
C10 C 0.2235(16) 0.899(3) 0.5360(10) 0.036(8) Uiso 0.9513(19) 1 d P A 1
H10A H 0.1889 0.8801 0.5551 0.054 Uiso 0.9513(19) 1 calc PR A 1
H10B H 0.2097 0.9614 0.5189 0.054 Uiso 0.9513(19) 1 calc PR A 1
H10C H 0.2624 0.9199 0.551 0.054 Uiso 0.9513(19) 1 calc PR A 1
C11 C 0.1612(13) 0.729(2) 0.4769(8) 0.015(6) Uiso 0.9513(19) 1 d P A 1
H11A H 0.1284 0.7171 0.4979 0.023 Uiso 0.9513(19) 1 calc PR A 1
H11B H 0.1673 0.6607 0.4613 0.023 Uiso 0.9513(19) 1 calc PR A 1
H11C H 0.147 0.7892 0.4587 0.023 Uiso 0.9513(19) 1 calc PR A 1
C12 C 0.2095(16) 0.960(3) 0.4249(10) 0.032(7) Uiso 0.9513(19) 1 d P A 1
H12A H 0.1836 0.9572 0.4498 0.048 Uiso 0.9513(19) 1 calc PR A 1
H12B H 0.195 0.9022 0.4061 0.048 Uiso 0.9513(19) 1 calc PR A 1
H12C H 0.2042 1.0336 0.4122 0.048 Uiso 0.9513(19) 1 calc PR A 1
C13 C 0.3395(14) 0.945(2) 0.3892(8) 0.023(7) Uiso 0.9513(19) 1 d P A 1
H13A H 0.3857 0.9329 0.3938 0.035 Uiso 0.9513(19) 1 calc PR A 1
H13B H 0.333 1.0189 0.3771 0.035 Uiso 0.9513(19) 1 calc PR A 1
H13C H 0.3229 0.8876 0.3709 0.035 Uiso 0.9513(19) 1 calc PR A 1
C14 C 0.3217(14) 1.063(2) 0.4681(8) 0.023(7) Uiso 0.9513(19) 1 d P A 1
H14A H 0.2991 1.0628 0.4943 0.035 Uiso 0.9513(19) 1 calc PR A 1
H14B H 0.3106 1.1313 0.4532 0.035 Uiso 0.9513(19) 1 calc PR A 1
H14C H 0.3684 1.0609 0.4728 0.035 Uiso 0.9513(19) 1 calc PR A 1
C15 C 0.4199(14) 0.467(2) 0.3740(8) 0.018(6) Uiso 0.9513(19) 1 d P A 1
C16 C 0.3194(16) 0.415(3) 0.4440(9) 0.032(8) Uiso 0.9513(19) 1 d P A 1
H16A H 0.3527 0.3781 0.4603 0.047 Uiso 0.9513(19) 1 calc PR A 1
H16B H 0.2777 0.3787 0.4486 0.047 Uiso 0.9513(19) 1 calc PR A 1
H16C H 0.3164 0.4938 0.452 0.047 Uiso 0.9513(19) 1 calc PR A 1
C17 C 0.3340(13) 0.257(2) 0.3762(8) 0.014(6) Uiso 0.9513(19) 1 d P A 1
H17A H 0.3672 0.2146 0.3907 0.021 Uiso 0.9513(19) 1 calc PR A 1
H17B H 0.3402 0.2485 0.3469 0.021 Uiso 0.9513(19) 1 calc PR A 1
H17C H 0.2912 0.2294 0.3838 0.021 Uiso 0.9513(19) 1 calc PR A 1
C18 C 0.2744(15) 0.478(2) 0.3601(9) 0.018(7) Uiso 0.9513(19) 1 d P A 1
C19 C 0.2388(16) 0.425(3) 0.3311(9) 0.034(8) Uiso 0.9513(19) 1 d P A 1
H19 H 0.2473 0.3481 0.3264 0.04 Uiso 0.9513(19) 1 calc PR A 1
C20 C 0.1896(17) 0.477(3) 0.3074(10) 0.035(8) Uiso 0.9513(19) 1 d P A 1
H20 H 0.1659 0.4371 0.2874 0.043 Uiso 0.9513(19) 1 calc PR A 1
C21 C 0.1791(14) 0.582(2) 0.3147(8) 0.024(7) Uiso 0.9513(19) 1 d P A 1
H21 H 0.1485 0.6216 0.2988 0.029 Uiso 0.9513(19) 1 calc PR A 1
C22 C 0.2136(17) 0.640(3) 0.3469(10) 0.040(8) Uiso 0.9513(19) 1 d P A 1
H22 H 0.205 0.7163 0.3516 0.048 Uiso 0.9513(19) 1 calc PR A 1
C23 C 0.3710(13) 0.604(2) 0.2956(7) 0.015(6) Uiso 0.9513(19) 1 d P A 1
H23A H 0.3772 0.6073 0.2661 0.023 Uiso 0.9513(19) 1 calc PR A 1
H23B H 0.3822 0.6756 0.3078 0.023 Uiso 0.9513(19) 1 calc PR A 1
H23C H 0.3257 0.5861 0.3015 0.023 Uiso 0.9513(19) 1 calc PR A 1
C24 C 0.4029(17) 0.364(3) 0.2857(10) 0.038(8) Uiso 0.9513(19) 1 d P A 1
H24A H 0.4282 0.2999 0.2948 0.057 Uiso 0.9513(19) 1 calc PR A 1
H24B H 0.4126 0.3794 0.2571 0.057 Uiso 0.9513(19) 1 calc PR A 1
H24C H 0.3568 0.3481 0.2887 0.057 Uiso 0.9513(19) 1 calc PR A 1
C25 C 0.5098(14) 0.533(2) 0.3017(9) 0.027(7) Uiso 0.9513(19) 1 d P A 1
H25A H 0.5408 0.4782 0.3121 0.04 Uiso 0.9513(19) 1 calc PR A 1
H25B H 0.52 0.6067 0.3129 0.04 Uiso 0.9513(19) 1 calc PR A 1
H25C H 0.5125 0.5357 0.272 0.04 Uiso 0.9513(19) 1 calc PR A 1
C26 C 0.5160(16) 0.270(3) 0.3623(9) 0.032(8) Uiso 0.9513(19) 1 d P A 1
H26A H 0.5231 0.297 0.3346 0.047 Uiso 0.9513(19) 1 calc PR A 1
H26B H 0.482 0.2129 0.3621 0.047 Uiso 0.9513(19) 1 calc PR A 1
H26C H 0.5561 0.2372 0.3728 0.047 Uiso 0.9513(19) 1 calc PR A 1
C27 C 0.5647(16) 0.468(2) 0.4023(10) 0.032(8) Uiso 0.9513(19) 1 d P A 1
H27A H 0.5767 0.5036 0.3767 0.047 Uiso 0.9513(19) 1 calc PR A 1
H27B H 0.5996 0.4178 0.411 0.047 Uiso 0.9513(19) 1 calc PR A 1
H27C H 0.5576 0.5249 0.4231 0.047 Uiso 0.9513(19) 1 calc PR A 1
C28 C 0.4780(13) 0.332(2) 0.4456(7) 0.015(6) Uiso 0.9513(19) 1 d P A 1
H28A H 0.4385 0.2869 0.4457 0.022 Uiso 0.9513(19) 1 calc PR A 1
H28B H 0.4734 0.3938 0.4649 0.022 Uiso 0.9513(19) 1 calc PR A 1
H28C H 0.5149 0.2857 0.4534 0.022 Uiso 0.9513(19) 1 calc PR A 1
Au1B Au 0.18644(6) 1.14542(9) 0.19279(3) 0.0250(3) Uani 0.9513(19) 1 d P A 1
Au2B Au 0.04353(6) 1.20399(10) 0.17608(3) 0.0297(3) Uani 0.9513(19) 1 d P A 1
Si1B Si 0.0909(4) 0.9300(7) 0.2050(2) 0.0229(19) Uani 0.9513(19) 1 d P A 1
Si2B Si 0.1822(5) 1.0271(7) 0.2732(2) 0.026(2) Uani 0.9513(19) 1 d P A 1
Si3B Si 0.2394(4) 0.9020(6) 0.1969(2) 0.0218(18) Uani 0.9513(19) 1 d P A 1
Si4B Si 0.1395(4) 1.2924(6) 0.1037(2) 0.0166(17) Uani 0.9513(19) 1 d P A 1
Si5B Si 0.0504(4) 1.4536(7) 0.1548(2) 0.0188(18) Uani 0.9513(19) 1 d P A 1
Si6B Si -0.0100(4) 1.2822(7) 0.0919(2) 0.0212(18) Uani 0.9513(19) 1 d P A 1
N1B N 0.0087(11) 1.1075(19) 0.2247(7) 0.024(6) Uiso 0.9513(19) 1 d P A 1
N2B N 0.2200(10) 1.3012(16) 0.1728(6) 0.015(5) Uiso 0.9513(19) 1 d P A 1
C1B C 0.1724(13) 0.989(2) 0.2180(7) 0.009(6) Uiso 0.9513(19) 1 d P A 1
C2B C 0.0633(15) 0.941(3) 0.1508(9) 0.028(7) Uiso 0.9513(19) 1 d P A 1
H2B1 H 0.0203 0.9077 0.1482 0.043 Uiso 0.9513(19) 1 calc PR A 1
H2B2 H 0.0937 0.9008 0.1332 0.043 Uiso 0.9513(19) 1 calc PR A 1
H2B3 H 0.0616 1.0194 0.1428 0.043 Uiso 0.9513(19) 1 calc PR A 1
C3B C 0.0813(17) 0.778(3) 0.2216(10) 0.041(9) Uiso 0.9513(19) 1 d P A 1
H3B1 H 0.038 0.7519 0.2144 0.061 Uiso 0.9513(19) 1 calc PR A 1
H3B2 H 0.0873 0.773 0.251 0.061 Uiso 0.9513(19) 1 calc PR A 1
H3B3 H 0.1138 0.7322 0.2079 0.061 Uiso 0.9513(19) 1 calc PR A 1
C4B C 0.0231(14) 1.005(2) 0.2340(8) 0.011(6) Uiso 0.9513(19) 1 d P A 1
C5B C -0.0069(16) 0.951(3) 0.2685(9) 0.037(8) Uiso 0.9513(19) 1 d P A 1
H5B H 0.0045 0.8775 0.2761 0.045 Uiso 0.9513(19) 1 calc PR A 1
C6B C -0.0500(14) 1.007(2) 0.2887(8) 0.018(6) Uiso 0.9513(19) 1 d P A 1
H6B H -0.0707 0.9697 0.3106 0.021 Uiso 0.9513(19) 1 calc PR A 1
C7B C -0.0681(16) 1.114(3) 0.2815(9) 0.031(7) Uiso 0.9513(19) 1 d P A 1
H7B H -0.0984 1.1526 0.298 0.038 Uiso 0.9513(19) 1 calc PR A 1
C8B C -0.0381(16) 1.163(3) 0.2470(9) 0.032(7) Uiso 0.9513(19) 1 d P A 1
H8B H -0.0504 1.2363 0.2391 0.039 Uiso 0.9513(19) 1 calc PR A 1
C9B C 0.1379(17) 1.151(3) 0.2922(10) 0.042(9) Uiso 0.9513(19) 1 d P A 1
H9B1 H 0.0915 1.1418 0.2871 0.063 Uiso 0.9513(19) 1 calc PR A 1
H9B2 H 0.1533 1.2181 0.2781 0.063 Uiso 0.9513(19) 1 calc PR A 1
H9B3 H 0.1454 1.1595 0.3214 0.063 Uiso 0.9513(19) 1 calc PR A 1
C10B C 0.1620(14) 0.907(2) 0.3083(8) 0.025(7) Uiso 0.9513(19) 1 d P A 1
H10D H 0.1853 0.8399 0.2995 0.037 Uiso 0.9513(19) 1 calc PR A 1
H10E H 0.1154 0.8927 0.3076 0.037 Uiso 0.9513(19) 1 calc PR A 1
H10F H 0.1749 0.9259 0.3361 0.037 Uiso 0.9513(19) 1 calc PR A 1
C11B C 0.2674(15) 1.063(3) 0.2855(9) 0.032(7) Uiso 0.9513(19) 1 d P A 1
H11D H 0.2958 1.0018 0.2766 0.047 Uiso 0.9513(19) 1 calc PR A 1
H11E H 0.2718 1.0731 0.3149 0.047 Uiso 0.9513(19) 1 calc PR A 1
H11F H 0.2795 1.1315 0.2714 0.047 Uiso 0.9513(19) 1 calc PR A 1
C12B C 0.2637(19) 0.776(3) 0.2312(10) 0.046(9) Uiso 0.9513(19) 1 d P A 1
H12D H 0.2992 0.7348 0.2184 0.069 Uiso 0.9513(19) 1 calc PR A 1
H12E H 0.2265 0.7262 0.2346 0.069 Uiso 0.9513(19) 1 calc PR A 1
H12F H 0.2776 0.8033 0.2578 0.069 Uiso 0.9513(19) 1 calc PR A 1
C13B C 0.221(2) 0.835(4) 0.1444(12) 0.060(11) Uiso 0.9513(19) 1 d P A 1
H13D H 0.2584 0.791 0.1356 0.09 Uiso 0.9513(19) 1 calc PR A 1
H13E H 0.2123 0.8938 0.1245 0.09 Uiso 0.9513(19) 1 calc PR A 1
H13F H 0.1832 0.7862 0.1467 0.09 Uiso 0.9513(19) 1 calc PR A 1
C14B C 0.3158(18) 0.984(3) 0.1885(11) 0.045(9) Uiso 0.9513(19) 1 d P A 1
H14D H 0.3494 0.935 0.1777 0.067 Uiso 0.9513(19) 1 calc PR A 1
H14E H 0.3303 1.0164 0.2143 0.067 Uiso 0.9513(19) 1 calc PR A 1
H14F H 0.3075 1.0445 0.169 0.067 Uiso 0.9513(19) 1 calc PR A 1
C15B C 0.0597(13) 1.313(2) 0.1285(7) 0.012(6) Uiso 0.9513(19) 1 d P A 1
C16B C 0.1487(14) 1.367(2) 0.0550(8) 0.019(6) Uiso 0.9513(19) 1 d P A 1
H16D H 0.1917 1.3517 0.0438 0.029 Uiso 0.9513(19) 1 calc PR A 1
H16E H 0.1435 1.4469 0.0595 0.029 Uiso 0.9513(19) 1 calc PR A 1
H16F H 0.1157 1.3405 0.0359 0.029 Uiso 0.9513(19) 1 calc PR A 1
C17B C 0.1711(14) 1.145(2) 0.0953(8) 0.020(6) Uiso 0.9513(19) 1 d P A 1
H17D H 0.2136 1.1479 0.0822 0.03 Uiso 0.9513(19) 1 calc PR A 1
H17E H 0.141 1.1033 0.078 0.03 Uiso 0.9513(19) 1 calc PR A 1
H17F H 0.1751 1.1065 0.1216 0.03 Uiso 0.9513(19) 1 calc PR A 1
C18B C 0.2057(13) 1.347(2) 0.1385(8) 0.015(6) Uiso 0.9513(19) 1 d P A 1
C19B C 0.2366(16) 1.448(3) 0.1295(9) 0.033(8) Uiso 0.9513(19) 1 d P A 1
H19B H 0.2289 1.4829 0.1041 0.039 Uiso 0.9513(19) 1 calc PR A 1
C20B C 0.2823(18) 1.501(3) 0.1597(10) 0.034(8) Uiso 0.9513(19) 1 d P A 1
H20B H 0.3032 1.5698 0.1543 0.041 Uiso 0.9513(19) 1 calc PR A 1
C21B C 0.2907(19) 1.450(3) 0.1920(12) 0.055(10) Uiso 0.9513(19) 1 d P A 1
H21B H 0.3181 1.4804 0.2122 0.066 Uiso 0.9513(19) 1 calc PR A 1
C22B C 0.2596(14) 1.343(2) 0.1993(9) 0.030(7) Uiso 0.9513(19) 1 d P A 1
H22B H 0.2682 1.3037 0.2238 0.036 Uiso 0.9513(19) 1 calc PR A 1
C23B C 0.0081(15) 1.161(2) 0.0559(9) 0.029(7) Uiso 0.9513(19) 1 d P A 1
H23D H 0.047 1.1783 0.0402 0.044 Uiso 0.9513(19) 1 calc PR A 1
H23E H -0.0285 1.1509 0.0373 0.044 Uiso 0.9513(19) 1 calc PR A 1
H23F H 0.0149 1.0931 0.0716 0.044 Uiso 0.9513(19) 1 calc PR A 1
C24B C -0.0859(18) 1.240(3) 0.1193(11) 0.048(9) Uiso 0.9513(19) 1 d P A 1
H24D H -0.077 1.1742 0.1363 0.072 Uiso 0.9513(19) 1 calc PR A 1
H24E H -0.1195 1.221 0.0995 0.072 Uiso 0.9513(19) 1 calc PR A 1
H24F H -0.1008 1.3012 0.1365 0.072 Uiso 0.9513(19) 1 calc PR A 1
C25B C -0.0296(14) 1.408(2) 0.0593(8) 0.022(6) Uiso 0.9513(19) 1 d P A 1
H25D H 0.0092 1.431 0.0445 0.033 Uiso 0.9513(19) 1 calc PR A 1
H25E H -0.0445 1.469 0.0766 0.033 Uiso 0.9513(19) 1 calc PR A 1
H25F H -0.0636 1.3881 0.0399 0.033 Uiso 0.9513(19) 1 calc PR A 1
C26B C -0.0337(13) 1.477(2) 0.1712(8) 0.019(6) Uiso 0.9513(19) 1 d P A 1
H26D H -0.037 1.5495 0.1846 0.029 Uiso 0.9513(19) 1 calc PR A 1
H26E H -0.0465 1.4179 0.1901 0.029 Uiso 0.9513(19) 1 calc PR A 1
H26F H -0.0622 1.4754 0.1474 0.029 Uiso 0.9513(19) 1 calc PR A 1
C27B C 0.1016(13) 1.472(2) 0.2032(7) 0.013(6) Uiso 0.9513(19) 1 d P A 1
H27D H 0.1474 1.462 0.1965 0.02 Uiso 0.9513(19) 1 calc PR A 1
H27E H 0.0887 1.4161 0.2234 0.02 Uiso 0.9513(19) 1 calc PR A 1
H27F H 0.0948 1.5468 0.2143 0.02 Uiso 0.9513(19) 1 calc PR A 1
C28B C 0.0734(14) 1.577(2) 0.1213(8) 0.024(7) Uiso 0.9513(19) 1 d P A 1
H28D H 0.1181 1.5685 0.112 0.036 Uiso 0.9513(19) 1 calc PR A 1
H28E H 0.0694 1.6464 0.1369 0.036 Uiso 0.9513(19) 1 calc PR A 1
H28F H 0.0445 1.5801 0.0977 0.036 Uiso 0.9513(19) 1 calc PR A 1
Au1C Au 0.2896(10) 0.3233(16) 0.4176(11) 0.018(5) Uiso 0.0487(19) 1 d P A 2
Au2C Au 0.4311(11) 0.3767(17) 0.3960(12) 0.023(6) Uiso 0.0487(19) 1 d P A 2
Au1D Au 0.1879(9) 0.8632(14) 0.1951(9) 0.006(5) Uiso 0.0487(19) 1 d P A 2
Au2D Au 0.0455(10) 0.7984(15) 0.1762(9) 0.012(5) Uiso 0.0487(19) 1 d P A 2

loop_
_atom_site_aniso_label
_atom_site_aniso_U_11
_atom_site_aniso_U_22
_atom_site_aniso_U_33
_atom_site_aniso_U_23
_atom_site_aniso_U_13
_atom_site_aniso_U_12
Au1 0.0272(7) 0.0263(6) 0.0200(6) -0.0008(5) 0.0002(5) 0.0025(5)
Au2 0.0240(6) 0.0232(6) 0.0181(6) 0.0002(5) 0.0034(5) 0.0033(5)
Si1 0.022(4) 0.013(4) 0.008(4) -0.002(3) 0.000(3) 0.001(3)
Si2 0.027(5) 0.025(4) 0.010(4) 0.005(3) 0.002(3) -0.002(4)
Si3 0.023(5) 0.023(4) 0.011(4) 0.002(3) -0.002(3) 0.007(4)
Si4 0.032(5) 0.010(4) 0.014(4) -0.004(3) -0.001(3) -0.003(3)
Si5 0.022(5) 0.030(4) 0.003(4) 0.009(3) 0.000(3) 0.000(4)
Si6 0.032(5) 0.070(7) 0.022(4) -0.011(5) -0.013(4) 0.027(5)
Au1B 0.0278(7) 0.0274(6) 0.0198(6) 0.0010(5) 0.0000(5) -0.0004(5)
Au2B 0.0330(7) 0.0306(7) 0.0255(6) 0.0023(5) 0.0012(5) -0.0016(6)
Si1B 0.026(5) 0.032(5) 0.010(4) 0.002(3) 0.000(3) 0.006(4)
Si2B 0.031(6) 0.039(5) 0.009(4) -0.003(3) -0.005(4) -0.003(4)
Si3B 0.043(6) 0.004(3) 0.019(4) -0.001(3) 0.005(4) 0.004(4)
Si4B 0.015(4) 0.028(4) 0.007(4) -0.001(3) 0.000(3) 0.001(3)
Si5B 0.017(5) 0.029(5) 0.010(4) -0.001(3) 0.004(3) 0.000(4)
Si6B 0.024(5) 0.026(4) 0.015(4) 0.003(3) -0.003(3) -0.005(4)

loop_
_atom_type_symbol
_atom_type_description
_atom_type_scat_dispersion_real
_atom_type_scat_dispersion_imag
_atom_type_scat_source
C C 0.0033 0.0016 'International Tables Vol C Tables 4.2.6.8 and 6.1.1.4'
H H 0 0 'International Tables Vol C Tables 4.2.6.8 and 6.1.1.4'
Au Au -2.0133 8.8022 'International Tables Vol C Tables 4.2.6.8 and 6.1.1.4'
N N 0.0061 0.0033 'International Tables Vol C Tables 4.2.6.8 and 6.1.1.4'
Si Si 0.0817 0.0704 'International Tables Vol C Tables 4.2.6.8 and 6.1.1.4'

loop_
_geom_angle_atom_site_label_1
_geom_angle_atom_site_label_2
_geom_angle_atom_site_label_3
_geom_angle
_geom_angle_site_symmetry_1
_geom_angle_site_symmetry_3
_geom_angle_publ_flag
C1 Au1 N2 168.5(9) . . ?
C1 Au1 Au2 99.9(7) . . ?
N2 Au1 Au2 90.7(6) . . ?
C1 Au1 Si3 36.9(7) . . ?
N2 Au1 Si3 136.1(6) . . ?
Au2 Au1 Si3 104.04(16) . . ?
C15 Au2 N1 167.7(10) . . ?
C15 Au2 Si5 37.2(8) . . ?
N1 Au2 Si5 136.0(6) . . ?
C15 Au2 Au1 100.3(8) . . ?
N1 Au2 Au1 91.5(6) . . ?
Si5 Au2 Au1 105.87(18) . . ?
C3 Si1 C1 115.9(12) . . ?
C3 Si1 C2 104.2(13) . . ?
C1 Si1 C2 115.3(12) . . ?
C3 Si1 C4 105.4(12) . . ?
C1 Si1 C4 108.7(12) . . ?
C2 Si1 C4 106.6(13) . . ?
C1 Si2 C9 111.6(13) . . ?
C1 Si2 C10 113.5(13) . . ?
C9 Si2 C10 105.8(13) . . ?
C1 Si2 C11 112.1(11) . . ?
C9 Si2 C11 106.7(13) . . ?
C10 Si2 C11 106.5(13) . . ?
C13 Si3 C12 105.5(14) . . ?
C13 Si3 C14 107.0(13) . . ?
C12 Si3 C14 105.7(14) . . ?
C13 Si3 C1 112.3(12) . . ?
C12 Si3 C1 110.2(13) . . ?
C14 Si3 C1 115.6(12) . . ?
C13 Si3 Au1 83.2(9) . . ?
C12 Si3 Au1 93.7(10) . . ?
C14 Si3 Au1 154.3(10) . . ?
C1 Si3 Au1 40.0(7) . . ?
C16 Si4 C17 106.2(13) . . ?
C16 Si4 C15 117.1(14) . . ?
C17 Si4 C15 112.0(12) . . ?
C16 Si4 C18 107.5(14) . . ?
C17 Si4 C18 105.1(12) . . ?
C15 Si4 C18 108.2(13) . . ?
C15 Si5 C23 117.1(12) . . ?
C15 Si5 C24 114.2(13) . . ?
C23 Si5 C24 102.7(13) . . ?
C15 Si5 C25 111.0(13) . . ?
C23 Si5 C25 104.5(12) . . ?
C24 Si5 C25 106.3(14) . . ?
C15 Si5 Au2 41.4(8) . . ?
C23 Si5 Au2 88.4(8) . . ?
C24 Si5 Au2 154.7(11) . . ?
C25 Si5 Au2 92.5(9) . . ?
C28 Si6 C27 101.7(14) . . ?
C28 Si6 C26 107.4(14) . . ?
C27 Si6 C26 104.1(15) . . ?
C28 Si6 C15 114.1(13) . . ?
C27 Si6 C15 115.9(14) . . ?
C26 Si6 C15 112.5(14) . . ?
C4 N1 C8 119(2) . . ?
C4 N1 Au2 126.4(18) . . ?
C8 N1 Au2 113.6(18) . . ?
C22 N2 C18 118(2) . . ?
C22 N2 Au1 113.2(19) . . ?
C18 N2 Au1 129.0(18) . . ?
Si2 C1 Si1 112.7(13) . . ?
Si2 C1 Si3 111.2(13) . . ?
Si1 C1 Si3 111.5(13) . . ?
Si2 C1 Au1 105.8(12) . . ?
Si1 C1 Au1 111.9(12) . . ?
Si3 C1 Au1 103.1(11) . . ?
N1 C4 C5 121(3) . . ?
N1 C4 Si1 121(2) . . ?
C5 C4 Si1 118(2) . . ?
C6 C5 C4 119(3) . . ?
C5 C6 C7 120(3) . . ?
C8 C7 C6 120(3) . . ?
C7 C8 N1 120(3) . . ?
Si4 C15 Si5 112.4(15) . . ?
Si4 C15 Si6 112.6(14) . . ?
Si5 C15 Si6 113.7(15) . . ?
Si4 C15 Au2 111.8(14) . . ?
Si5 C15 Au2 101.4(12) . . ?
Si6 C15 Au2 104.0(13) . . ?
C19 C18 N2 118(3) . . ?
C19 C18 Si4 123(2) . . ?
N2 C18 Si4 119(2) . . ?
C18 C19 C20 125(3) . . ?
C21 C20 C19 116(3) . . ?
C20 C21 C22 121(3) . . ?
N2 C22 C21 122(3) . . ?
C1B Au1B N2B 168.0(9) . . ?
C1B Au1B Si2B 38.4(7) . . ?
N2B Au1B Si2B 134.9(6) . . ?
C1B Au1B Au2B 98.2(7) . . ?
N2B Au1B Au2B 93.4(6) . . ?
Si2B Au1B Au2B 103.66(19) . . ?
C15B Au2B N1B 168.6(10) . . ?
C15B Au2B Si5B 37.3(7) . . ?
N1B Au2B Si5B 136.4(6) . . ?
C15B Au2B Au1B 97.1(7) . . ?
N1B Au2B Au1B 93.9(6) . . ?
Si5B Au2B Au1B 102.57(16) . . ?
C2B Si1B C1B 117.7(13) . . ?
C2B Si1B C3B 107.8(14) . . ?
C1B Si1B C3B 112.7(14) . . ?
C2B Si1B C4B 102.6(13) . . ?
C1B Si1B C4B 111.6(12) . . ?
C3B Si1B C4B 103.0(13) . . ?
C9B Si2B C11B 102.2(15) . . ?
C9B Si2B C1B 117.8(14) . . ?
C11B Si2B C1B 111.5(13) . . ?
C9B Si2B C10B 107.1(14) . . ?
C11B Si2B C10B 104.5(14) . . ?
C1B Si2B C10B 112.4(12) . . ?
C9B Si2B Au1B 86.2(11) . . ?
C11B Si2B Au1B 93.2(10) . . ?
C1B Si2B Au1B 42.9(7) . . ?
C10B Si2B Au1B 154.6(9) . . ?
C1B Si3B C14B 112.7(13) . . ?
C1B Si3B C13B 114.6(16) . . ?
C14B Si3B C13B 104.4(17) . . ?
C1B Si3B C12B 114.1(14) . . ?
C14B Si3B C12B 105.9(16) . . ?
C13B Si3B C12B 104.1(17) . . ?
C16B Si4B C15B 114.1(12) . . ?
C16B Si4B C18B 106.5(12) . . ?
C15B Si4B C18B 109.2(11) . . ?
C16B Si4B C17B 106.7(12) . . ?
C15B Si4B C17B 119.5(12) . . ?
C18B Si4B C17B 99.1(12) . . ?
C26B Si5B C15B 111.3(12) . . ?
C26B Si5B C28B 106.7(13) . . ?
C15B Si5B C28B 113.5(12) . . ?
C26B Si5B C27B 105.1(12) . . ?
C15B Si5B C27B 114.9(11) . . ?
C28B Si5B C27B 104.6(12) . . ?
C26B Si5B Au2B 92.1(9) . . ?
C15B Si5B Au2B 41.2(7) . . ?
C28B Si5B Au2B 154.0(9) . . ?
C27B Si5B Au2B 87.0(8) . . ?
C24B Si6B C25B 108.1(15) . . ?
C24B Si6B C23B 104.9(15) . . ?
C25B Si6B C23B 107.0(13) . . ?
C24B Si6B C15B 112.3(14) . . ?
C25B Si6B C15B 111.3(12) . . ?
C23B Si6B C15B 113.0(13) . . ?
C4B N1B C8B 119(2) . . ?
C4B N1B Au2B 128.3(19) . . ?
C8B N1B Au2B 112.3(19) . . ?
C18B N2B C22B 125(2) . . ?
C18B N2B Au1B 125.2(17) . . ?
C22B N2B Au1B 110.0(18) . . ?
Si3B C1B Si1B 111.8(13) . . ?
Si3B C1B Si2B 114.4(14) . . ?
Si1B C1B Si2B 114.0(14) . . ?
Si3B C1B Au1B 104.6(12) . . ?
Si1B C1B Au1B 112.1(13) . . ?
Si2B C1B Au1B 98.7(11) . . ?
N1B C4B C5B 120(3) . . ?
N1B C4B Si1B 119(2) . . ?
C5B C4B Si1B 120(2) . . ?
C6B C5B C4B 118(3) . . ?
C5B C6B C7B 126(3) . . ?
C6B C7B C8B 114(3) . . ?
N1B C8B C7B 122(3) . . ?
Si4B C15B Si5B 114.1(13) . . ?
Si4B C15B Si6B 111.5(12) . . ?
Si5B C15B Si6B 112.4(13) . . ?
Si4B C15B Au2B 113.1(12) . . ?
Si5B C15B Au2B 101.5(11) . . ?
Si6B C15B Au2B 103.4(12) . . ?
N2B C18B C19B 117(2) . . ?
N2B C18B Si4B 123.2(19) . . ?
C19B C18B Si4B 120(2) . . ?
C18B C19B C20B 121(3) . . ?
C21B C20B C19B 116(3) . . ?
C20B C21B C22B 121(4) . . ?
N2B C22B C21B 121(3) . . ?

loop_
_geom_bond_atom_site_label_1
_geom_bond_atom_site_label_2
_geom_bond_distance
_geom_bond_site_symmetry_2
_geom_bond_publ_flag
Au1 C1 2.05(2) . ?
Au1 N2 2.09(2) . ?
Au1 Au2 3.0749(16) . ?
Au1 Si3 3.096(8) . ?
Au2 C15 2.07(3) . ?
Au2 N1 2.14(2) . ?
Au2 Si5 3.061(8) . ?
Si1 C3 1.87(3) . ?
Si1 C1 1.90(3) . ?
Si1 C2 1.90(3) . ?
Si1 C4 1.93(3) . ?
Si2 C1 1.88(3) . ?
Si2 C9 1.89(3) . ?
Si2 C10 1.93(3) . ?
Si2 C11 1.93(3) . ?
Si3 C13 1.83(3) . ?
Si3 C12 1.87(3) . ?
Si3 C14 1.88(3) . ?
Si3 C1 1.91(2) . ?
Si4 C16 1.84(3) . ?
Si4 C17 1.84(3) . ?
Si4 C15 1.87(3) . ?
Si4 C18 1.89(3) . ?
Si5 C15 1.89(3) . ?
Si5 C23 1.89(3) . ?
Si5 C24 1.90(3) . ?
Si5 C25 1.91(3) . ?
Si6 C28 1.81(3) . ?
Si6 C27 1.82(3) . ?
Si6 C26 1.86(3) . ?
Si6 C15 1.89(3) . ?
N1 C4 1.33(3) . ?
N1 C8 1.38(4) . ?
N2 C22 1.35(4) . ?
N2 C18 1.40(4) . ?
C4 C5 1.46(4) . ?
C5 C6 1.29(5) . ?
C6 C7 1.44(5) . ?
C7 C8 1.36(4) . ?
C18 C19 1.36(4) . ?
C19 C20 1.43(5) . ?
C20 C21 1.30(4) . ?
C21 C22 1.45(4) . ?
Au1B C1B 2.07(2) . ?
Au1B N2B 2.10(2) . ?
Au1B Si2B 3.005(8) . ?
Au1B Au2B 3.0905(18) . ?
Au2B C15B 2.07(2) . ?
Au2B N1B 2.10(2) . ?
Au2B Si5B 3.077(8) . ?
Si1B C2B 1.88(3) . ?
Si1B C1B 1.88(3) . ?
Si1B C3B 1.91(3) . ?
Si1B C4B 1.92(3) . ?
Si2B C9B 1.86(3) . ?
Si2B C11B 1.86(3) . ?
Si2B C1B 1.89(3) . ?
Si2B C10B 1.90(3) . ?
Si3B C1B 1.87(3) . ?
Si3B C14B 1.89(4) . ?
Si3B C13B 1.94(4) . ?
Si3B C12B 1.95(4) . ?
Si4B C16B 1.84(3) . ?
Si4B C15B 1.86(3) . ?
Si4B C18B 1.90(3) . ?
Si4B C17B 1.91(3) . ?
Si5B C26B 1.84(3) . ?
Si5B C15B 1.90(2) . ?
Si5B C28B 1.91(3) . ?
Si5B C27B 1.93(2) . ?
Si6B C24B 1.88(4) . ?
Si6B C25B 1.89(3) . ?
Si6B C23B 1.91(3) . ?
Si6B C15B 1.92(3) . ?
N1B C4B 1.31(3) . ?
N1B C8B 1.39(4) . ?
N2B C18B 1.29(3) . ?
N2B C22B 1.30(3) . ?
C4B C5B 1.44(4) . ?
C5B C6B 1.30(4) . ?
C6B C7B 1.36(4) . ?
C7B C8B 1.42(4) . ?
C18B C19B 1.40(4) . ?
C19B C20B 1.51(5) . ?
C20B C21B 1.24(5) . ?
C21B C22B 1.45(5) . ?
Au1C Au2C 3.08(3) . ?
Au1D Au2D 3.11(3) . ?
